data_2005829
loop_
_publ_author_name
'Hockless, D. C. R.'
'Whittall, I. R.'
'Humphrey, M. G.'

_publ_section_title
;
 (<i>E</i>)- and (<i>Z</i>)-4-Ethynyl-4'-nitrostilbene
;
_journal_issue 12
_journal_name_full 'Acta Crystallographica Section C'
_journal_page_first 3222
_journal_page_last 3224
_journal_paper_doi 10.1107/S0108270196009845
_journal_volume 52
_journal_year 1996
_chemical_formula_moiety 'C16 H11 N O2'
_chemical_formula_structural 'C16 H11 N O2'
_chemical_formula_sum 'C16 H11 N O2'
_chemical_formula_weight 249.27
_space_group_IT_number 14
_symmetry_cell_setting monoclinic
_symmetry_space_group_name_Hall '-P 2yab'
_symmetry_space_group_name_H-M 'P 1 21/a 1'
_audit_creation_method 'from TEXRAY.INF file'
_cell_angle_alpha 90
_cell_angle_beta 112.015(9)
_cell_angle_gamma 90
_cell_formula_units_Z 4
_cell_length_a 10.027(1)
_cell_length_b 11.037(2)
_cell_length_c 12.472(1)
_cell_measurement_reflns_used 25
_cell_measurement_temperature 296(1)
_cell_measurement_theta_max 49.2
_cell_measurement_theta_min 46.0
_cell_volume 1279.6(3)
_computing_cell_refinement 'MSC/AFC Diffractometer Control Software'
_computing_data_collection
;MSC/AFC Diffractometer Control Software (Molecular Structure Corporation,
 1993)
;
_computing_data_reduction 'TEXSAN (Molecular Structure Corporation, 1995)'
_computing_publication_material TEXSAN
_computing_structure_refinement TEXSAN
_computing_structure_solution 'SIR92 (Altomare et al., 1994); DIRDIF94 (Beurskens et al., 1994)'
_diffrn_ambient_temperature 296.0(10)
_diffrn_measurement_device AFC6R
_diffrn_measurement_method '\w/2\q scans'
_diffrn_radiation_monochromator graphite
_diffrn_radiation_source 'Rigaku rotating anode'
_diffrn_radiation_type CuK\a
_diffrn_radiation_wavelength 1.5418
_diffrn_reflns_av_R_equivalents 0.0339
_diffrn_reflns_limit_h_max 11
_diffrn_reflns_limit_h_min 0
_diffrn_reflns_limit_k_max 12
_diffrn_reflns_limit_k_min 0
_diffrn_reflns_limit_l_max 12
_diffrn_reflns_limit_l_min -14
_diffrn_reflns_number 2144
_diffrn_reflns_theta_max 60.04
_diffrn_reflns_theta_min 1.50
_diffrn_standards_decay_% none
_diffrn_standards_interval_count 150
_diffrn_standards_number 3
_exptl_absorpt_coefficient_mu 0.658
_exptl_absorpt_correction_T_max 1.000
_exptl_absorpt_correction_T_min 0.973
_exptl_absorpt_correction_type '\y scans (North, Phillips, & Mathews, 1968)'
_exptl_absorpt_process_details
;Semi-empirical using azimuthal (\Y) scan data (North, Phillips, & Mathews,
 1968)
;
_exptl_crystal_colour yellow
_exptl_crystal_density_diffrn 1.294
_exptl_crystal_density_meas ?
_exptl_crystal_description prism
_exptl_crystal_F_000 520.00
_exptl_crystal_size_max 0.46
_exptl_crystal_size_mid 0.16
_exptl_crystal_size_min 0.13
_refine_diff_density_max 0.13
_refine_diff_density_min -0.13
_refine_ls_extinction_coef 1.24(4)x10^-5^
_refine_ls_extinction_method
;
Zachariasen (1967) type 2 gaussian isotropic
;
_refine_ls_goodness_of_fit_obs 2.876
_refine_ls_hydrogen_treatment refall
_refine_ls_matrix_type full
_refine_ls_number_parameters 217
_refine_ls_number_reflns 1483
_refine_ls_number_restraints 0
_refine_ls_R_factor_obs 0.0377
_refine_ls_shift/esd_max 0.0001
_refine_ls_structure_factor_coef F
_refine_ls_weighting_details w=4F~o~^2^/[\s^2^(F~o~^2^)+(0.007F~o~^2^)^2^]
_refine_ls_weighting_scheme calc
_refine_ls_wR_factor_obs 0.0400
_reflns_number_observed 1483
_reflns_number_total 2019
_reflns_observed_criterion I>3.00\s(I)
_cod_data_source_file ta1091.cif
_cod_data_source_block Z_isomer
_cod_depositor_comments
;
The following automatic conversions were performed:

'_exptl_crystal_density_meas' value 'not measured' was changed to '?'
- the value is perceived as not measured.

Automatic conversion script
Id: cif_fix_values 3008 2015-01-20 13:52:24Z robertas 

The following automatic conversions were performed:

'_refine_ls_weighting_scheme' value '
w=4F~o~^2^/[\s^2^(F~o~^2^)+(0.007F~o~^2^)^2^]' was changed to 'calc'.
New tag '_refine_ls_weighting_details' was created. The value of the
new tag was set to 'w=4F~o~^2^/[\s^2^(F~o~^2^)+(0.007F~o~^2^)^2^]'.

Automatic conversion script
Id: cif_fix_values 3143 2015-03-26 13:38:13Z robertas 
;
_cod_original_sg_symbol_H-M 'P 21/a'
_cod_database_code 2005829

loop_
_symmetry_equiv_pos_as_xyz
'   +x,   +y,   +z'
'1/2-x,1/2+y,   -z'
'   -x,   -y,   -z'
'1/2+x,1/2-y,   +z'

loop_
_atom_site_aniso_label
_atom_site_aniso_U_11
_atom_site_aniso_U_22
_atom_site_aniso_U_33
_atom_site_aniso_U_12
_atom_site_aniso_U_13
_atom_site_aniso_U_23
O(1) 0.0910(10) 0.108(2) 0.0930(10) 0.0240(10) 0.0660(10) 0.0200(10)
O(2) 0.135(2) 0.0660(10) 0.140(2) 0.0080(10) 0.093(2) -0.0070(10)
N(1) 0.069(2) 0.074(2) 0.068(2) 0.0200(10) 0.0370(10) 0.0170(10)
C(1) 0.066(2) 0.080(2) 0.075(2) 0.000(2) 0.034(2) 0.007(2)
C(2) 0.055(2) 0.062(2) 0.059(2) 0.0070(10) 0.0270(10) 0.0040(10)
C(3) 0.0490(10) 0.0510(10) 0.0550(10) 0.0110(10) 0.0230(10) 0.0010(10)
C(4) 0.068(2) 0.080(2) 0.050(2) 0.004(2) 0.0290(10) 0.0020(10)
C(5) 0.061(2) 0.074(2) 0.050(2) -0.0040(10) 0.0190(10) -0.0080(10)
C(6) 0.0520(10) 0.0470(10) 0.057(2) 0.0050(10) 0.0240(10) -0.0050(10)
C(7) 0.061(2) 0.0490(10) 0.0470(10) 0.0040(10) 0.0240(10) 0.0010(10)
C(8) 0.0520(10) 0.0510(10) 0.0490(10) 0.0070(10) 0.0190(10) -0.0010(10)
C(9) 0.0450(10) 0.0510(10) 0.0510(10) -0.0030(10) 0.0170(10) 0.0050(10)
C(10) 0.052(2) 0.057(2) 0.068(2) -0.0090(10) 0.0230(10) 0.0080(10)
C(11) 0.050(2) 0.071(2) 0.059(2) 0.0020(10) 0.0260(10) 0.0160(10)
C(12) 0.0460(10) 0.059(2) 0.0510(10) 0.0120(10) 0.0210(10) 0.0110(10)
C(13) 0.0510(10) 0.0490(10) 0.067(2) 0.0020(10) 0.0270(10) 0.0070(10)
C(14) 0.0510(10) 0.0500(10) 0.062(2) 0.0000(10) 0.0300(10) 0.0050(10)
C(15) 0.067(2) 0.052(2) 0.066(2) -0.0040(10) 0.0260(10) -0.0130(10)
C(16) 0.063(2) 0.0490(10) 0.070(2) -0.0130(10) 0.0260(10) -0.0050(10)

loop_
_atom_site_label
_atom_site_fract_x
_atom_site_fract_y
_atom_site_fract_z
_atom_site_U_iso_or_equiv
_atom_site_thermal_displace_type
O(1) 0.7801(2) -0.1640(2) 0.5044(2) 0.0883(8) Uij
O(2) 0.6370(2) -0.2927(2) 0.5346(2) 0.1016(9) Uij
N(1) 0.6889(2) -0.1913(2) 0.5434(2) 0.0671(8) Uij
C(1) -0.1103(3) -0.2088(3) 0.8619(3) 0.0718(10) Uij
C(2) -0.0219(3) -0.1435(2) 0.8559(2) 0.0568(8) Uij
C(3) 0.0889(2) -0.0635(2) 0.8508(2) 0.0506(7) Uij
C(4) 0.1902(3) -0.0164(3) 0.9517(2) 0.0640(9) Uij
C(5) 0.2981(3) 0.0599(3) 0.9477(2) 0.0622(8) Uij
C(6) 0.3103(2) 0.0882(2) 0.8433(2) 0.0513(7) Uij
C(7) 0.2080(3) 0.0417(2) 0.7425(2) 0.0513(7) Uij
C(8) 0.0987(3) -0.0327(2) 0.7456(2) 0.0507(7) Uij
C(9) 0.5518(2) 0.0750(2) 0.7235(2) 0.0496(7) Uij
C(10) 0.6423(3) 0.1042(2) 0.6654(2) 0.0587(8) Uij
C(11) 0.6876(3) 0.0186(3) 0.6060(2) 0.0583(8) Uij
C(12) 0.6401(2) -0.0981(2) 0.6046(2) 0.0514(7) Uij
C(13) 0.5502(3) -0.1316(2) 0.6599(2) 0.0544(8) Uij
C(14) 0.5074(3) -0.0452(2) 0.7200(2) 0.0517(7) Uij
C(15) 0.4222(3) 0.1748(2) 0.8423(2) 0.0616(8) Uij
C(16) 0.5155(3) 0.1711(2) 0.7901(2) 0.0604(8) Uij
H(1) -0.180(3) -0.263(2) 0.862(2) 0.086(10) Uij
H(4) 0.181(3) -0.034(2) 1.023(2) 0.080(8) Uij
H(5) 0.373(2) 0.093(2) 1.023(2) 0.079(8) Uij
H(7) 0.216(2) 0.062(2) 0.671(2) 0.059(7) Uij
H(8) 0.024(2) -0.062(2) 0.672(2) 0.059(7) Uij
H(10) 0.676(3) 0.186(2) 0.666(2) 0.091(9) Uij
H(11) 0.756(2) 0.038(2) 0.569(2) 0.073(8) Uij
H(13) 0.512(3) -0.213(2) 0.649(2) 0.085(9) Uij
H(14) 0.440(2) -0.067(2) 0.757(2) 0.049(6) Uij
H(15) 0.426(3) 0.243(2) 0.891(2) 0.086(9) Uij
H(16) 0.578(2) 0.244(2) 0.803(2) 0.065(7) Uij

loop_
_atom_type_symbol
_atom_type_scat_dispersion_real
_atom_type_scat_dispersion_imag
_atom_type_scat_source
C 0.018 0.009
;
International Tables for Crystallography (1992, Vol C. Tables 4.2.6.8 and
6.1.1.4)
;
H 0.000 0.000
;
International Tables for Crystallography (1992, Vol C. Tables 4.2.6.8 and
6.1.1.4)
;
N 0.031 0.018
;
International Tables for Crystallography (1992, Vol C. Tables 4.2.6.8 and
6.1.1.4)
;
O 0.049 0.032
;
International Tables for Crystallography (1992, Vol C. Tables 4.2.6.8 and
6.1.1.4)
;

loop_
_geom_angle_atom_site_label_1
_geom_angle_atom_site_label_2
_geom_angle_atom_site_label_3
_geom_angle
_geom_angle_publ_flag
O(1) N(1) O(2) 123.1(2) yes
O(1) N(1) C(12) 118.6(2) yes
O(2) N(1) C(12) 118.3(2) yes
C(1) C(2) C(3) 178.9(3) yes
C(2) C(3) C(4) 120.3(2) yes
C(2) C(3) C(8) 121.3(2) yes
C(4) C(3) C(8) 118.4(2) yes
C(3) C(4) C(5) 120.7(2) yes
C(4) C(5) C(6) 121.0(2) yes
C(5) C(6) C(7) 118.1(2) yes
C(5) C(6) C(15) 119.2(2) yes
C(7) C(6) C(15) 122.5(2) yes
C(6) C(7) C(8) 121.2(2) yes
C(3) C(8) C(7) 120.6(2) yes
C(10) C(9) C(14) 117.7(2) yes
C(10) C(9) C(16) 118.2(2) yes
C(14) C(9) C(16) 124.0(2) yes
C(9) C(10) C(11) 122.1(2) yes
C(10) C(11) C(12) 117.9(2) yes
N(1) C(12) C(11) 118.8(2) yes
N(1) C(12) C(13) 118.8(2) yes
C(11) C(12) C(13) 122.4(2) yes
C(12) C(13) C(14) 118.9(2) yes
C(9) C(14) C(13) 121.0(2) yes
C(6) C(15) C(16) 131.5(2) yes
C(9) C(16) C(15) 131.8(2) yes

loop_
_geom_bond_atom_site_label_1
_geom_bond_atom_site_label_2
_geom_bond_distance
_geom_bond_publ_flag
O(1) N(1) 1.223(2) yes
O(2) N(1) 1.222(3) yes
N(1) C(12) 1.470(3) yes
C(1) C(2) 1.166(3) yes
C(2) C(3) 1.439(3) yes
C(3) C(4) 1.389(3) yes
C(3) C(8) 1.393(3) yes
C(4) C(5) 1.387(3) yes
C(5) C(6) 1.388(3) yes
C(6) C(7) 1.389(3) yes
C(6) C(15) 1.477(3) yes
C(7) C(8) 1.382(3) yes
C(9) C(10) 1.394(3) yes
C(9) C(14) 1.395(3) yes
C(9) C(16) 1.474(3) yes
C(10) C(11) 1.379(3) yes
C(11) C(12) 1.372(3) yes
C(12) C(13) 1.376(3) yes
C(13) C(14) 1.377(3) yes
C(15) C(16) 1.326(3) yes
